data_7062045
loop_
_publ_author_name
'Omasa, Koichiro'
'Ito, Masato'
'Kubo, Yuji'

_publ_section_title
;
 Zn(ii)-coordination-driven chiroptical and emissive sensing for chiral
 amines using a quaterphenyl-5&#x2032;-carbaldehyde
;
_journal_issue 45
_journal_name_full 'New Journal of Chemistry'
_journal_page_first 21845
_journal_page_last 21851
_journal_paper_doi 10.1039/D2NJ04781K
_journal_volume 46
_journal_year 2022
_chemical_formula_sum 'C31 H23 N O3'
_chemical_formula_weight 457.50
_space_group_crystal_system monoclinic
_space_group_IT_number 14
_space_group_name_Hall '-P 2yn'
_space_group_name_H-M_alt 'P 1 21/n 1'
_atom_sites_solution_hydrogens mixed
_audit_creation_method SHELXL-2019/1
_audit_update_record
;
2022-09-16 deposited with the CCDC.	2022-10-31 downloaded from the CCDC.
;
_cell_angle_alpha 90
_cell_angle_beta 91.978(5)
_cell_angle_gamma 90
_cell_formula_units_Z 4
_cell_length_a 10.7112(4)
_cell_length_b 7.8141(3)
_cell_length_c 27.003(3)
_cell_measurement_reflns_used 8664
_cell_measurement_temperature 120(2)
_cell_measurement_theta_max 72.36
_cell_measurement_theta_min 5.89
_cell_volume 2258.8(3)
_computing_structure_refinement 'SHELXL-2019/1 (Sheldrick, 2019)'
_diffrn_ambient_temperature 120(2)
_diffrn_detector_area_resol_mean 7.3910
_diffrn_measured_fraction_theta_full 0.895
_diffrn_measured_fraction_theta_max 0.982
_diffrn_measurement_device_type 'Bruker D8 venture'
_diffrn_measurement_method '\f and \w scans'
_diffrn_radiation_type CuK\a
_diffrn_radiation_wavelength 1.54178
_diffrn_reflns_av_R_equivalents 0.0406
_diffrn_reflns_av_unetI/netI 0.0490
_diffrn_reflns_Laue_measured_fraction_full 0.895
_diffrn_reflns_Laue_measured_fraction_max 0.982
_diffrn_reflns_limit_h_max 13
_diffrn_reflns_limit_h_min -13
_diffrn_reflns_limit_k_max 9
_diffrn_reflns_limit_k_min -9
_diffrn_reflns_limit_l_max 30
_diffrn_reflns_limit_l_min -33
_diffrn_reflns_number 18073
_diffrn_reflns_point_group_measured_fraction_full 0.895
_diffrn_reflns_point_group_measured_fraction_max 0.982
_diffrn_reflns_theta_full 25.000
_diffrn_reflns_theta_max 72.356
_diffrn_reflns_theta_min 4.390
_exptl_absorpt_coefficient_mu 0.688
_exptl_absorpt_correction_T_max 0.7536
_exptl_absorpt_correction_T_min 0.6628
_exptl_absorpt_correction_type multi-scan
_exptl_crystal_colour yellow
_exptl_crystal_density_diffrn 1.345
_exptl_crystal_density_method 'not measured'
_exptl_crystal_description prism
_exptl_crystal_F_000 960
_exptl_crystal_size_max 0.1
_exptl_crystal_size_mid 0.1
_exptl_crystal_size_min 0.01
_refine_diff_density_max 0.410
_refine_diff_density_min -0.353
_refine_diff_density_rms 0.074
_refine_ls_extinction_method none
_refine_ls_goodness_of_fit_ref 1.032
_refine_ls_hydrogen_treatment mixed
_refine_ls_matrix_type full
_refine_ls_number_parameters 319
_refine_ls_number_reflns 4399
_refine_ls_number_restraints 0
_refine_ls_restrained_S_all 1.032
_refine_ls_R_factor_all 0.0630
_refine_ls_R_factor_gt 0.0594
_refine_ls_shift/su_max 0.001
_refine_ls_shift/su_mean 0.000
_refine_ls_structure_factor_coef Fsqd
_refine_ls_weighting_details 'w=1/[\s^2^(Fo^2^)+(0.1207P)^2^+0.4417P] where P=(Fo^2^+2Fc^2^)/3'
_refine_ls_weighting_scheme calc
_refine_ls_wR_factor_gt 0.1603
_refine_ls_wR_factor_ref 0.1674
_reflns_Friedel_coverage 0.000
_reflns_number_gt 4005
_reflns_number_total 4399
_reflns_threshold_expression 'I > 2\s(I)'
_cod_data_source_file d2nj04781k2.cif
_cod_data_source_block Compound_1
_cod_depositor_comments
;
The following automatic conversions were performed:

data item '_exptl_absorpt_correction_type' value 'Multi-Scan' was
changed to 'multi-scan' in accordance with the
/home/data/users/saulius/crontab/automatic-downloads/rss-feeds/RSC/lib/dictionaries/cif_core.dic
dictionary named 'cif_core.dic' version 2.4.2 last updated on
2011-04-26.

Automatic conversion script
Id: cif_fix_values 7556 2019-12-06 15:28:31Z antanas 

 Adding full bibliography for 7062045.cif.
;
_cod_original_sg_symbol_H-M 'P 21/n'
_cod_database_code 7062045
_shelx_shelxl_version_number 2019/1
_shelx_space_group_comment
;
The symmetry employed for this shelxl refinement is uniquely defined
by the following loop, which should always be used as a source of
symmetry information in preference to the above space-group names.
They are only intended as comments.
;

loop_
_space_group_symop_operation_xyz
'x, y, z'
'-x+1/2, y+1/2, -z+1/2'
'-x, -y, -z'
'x-1/2, -y-1/2, z-1/2'

loop_
_atom_site_label
_atom_site_type_symbol
_atom_site_fract_x
_atom_site_fract_y
_atom_site_fract_z
_atom_site_U_iso_or_equiv
_atom_site_adp_type
_atom_site_occupancy
_atom_site_site_symmetry_order
_atom_site_calc_flag
_atom_site_refinement_flags_posn
_atom_site_refinement_flags_adp
_atom_site_refinement_flags_occupancy
_atom_site_disorder_assembly
_atom_site_disorder_group
O001 O 0.92238(9) 0.23656(12) 0.49556(3) 0.0258(3) Uani 1 1 d . . . . .
O002 O 0.56319(10) 0.22164(15) 0.58498(4) 0.0339(3) Uani 1 1 d . . . . .
H1 H 0.489(3) 0.182(3) 0.5888(8) 0.051 Uiso 1 1 d . U . . .
O003 O 0.33766(11) 0.10790(16) 0.56231(5) 0.0435(3) Uani 1 1 d . . . . .
N004 N 1.14852(11) 0.05660(15) 0.41482(4) 0.0284(3) Uani 1 1 d . . . . .
C005 C 0.77771(12) 0.45876(17) 0.59739(5) 0.0249(3) Uani 1 1 d . . . . .
H005 H 0.696003 0.486882 0.607333 0.030 Uiso 1 1 calc R U . . .
C006 C 0.91280(12) 0.32736(16) 0.53854(5) 0.0233(3) Uani 1 1 d . . . . .
C007 C 1.04534(12) 0.19885(17) 0.47999(5) 0.0242(3) Uani 1 1 d . . . . .
H00A H 1.088458 0.123554 0.504606 0.029 Uiso 1 1 calc R U . . .
H00B H 1.094031 0.306024 0.477531 0.029 Uiso 1 1 calc R U . . .
C008 C 0.87982(12) 0.50494(16) 0.62831(5) 0.0246(3) Uani 1 1 d . . . . .
C009 C 0.79121(12) 0.37293(17) 0.55248(5) 0.0240(3) Uani 1 1 d . . . . .
C00A C 0.99857(13) 0.46259(18) 0.61225(5) 0.0264(3) Uani 1 1 d . . . . .
H00C H 1.069888 0.496054 0.631783 0.032 Uiso 1 1 calc R U . . .
C00B C 0.68177(12) 0.33183(17) 0.51907(5) 0.0257(3) Uani 1 1 d . . . . .
C00C C 1.03729(13) 0.11112(16) 0.43025(5) 0.0248(3) Uani 1 1 d . . . . .
C00D C 1.01526(12) 0.37336(17) 0.56872(5) 0.0255(3) Uani 1 1 d . . . . .
H00D H 1.097111 0.343326 0.559393 0.031 Uiso 1 1 calc R U . . .
C00E C 0.68651(12) 0.36624(17) 0.46850(5) 0.0264(3) Uani 1 1 d . . . . .
H00E H 0.758709 0.421840 0.456851 0.032 Uiso 1 1 calc R U . . .
C00F C 0.57242(13) 0.25650(18) 0.53623(5) 0.0275(3) Uani 1 1 d . . . . .
C00G C 0.86512(13) 0.59291(17) 0.67683(5) 0.0266(3) Uani 1 1 d . . . . .
C00H C 0.47422(13) 0.21371(19) 0.50192(6) 0.0304(3) Uani 1 1 d . . . . .
C00I C 1.14981(15) -0.01965(19) 0.37053(5) 0.0317(3) Uani 1 1 d . . . . .
H00I H 1.227592 -0.059591 0.359218 0.038 Uiso 1 1 calc R U . . .
C00J C 0.59101(13) 0.32365(18) 0.43376(5) 0.0292(3) Uani 1 1 d . . . . .
C00K C 0.92638(14) 0.09071(19) 0.40299(5) 0.0303(3) Uani 1 1 d . . . . .
H00K H 0.849450 0.129560 0.415394 0.036 Uiso 1 1 calc R U . . .
C00L C 0.75442(14) 0.67566(19) 0.68874(5) 0.0322(3) Uani 1 1 d . . . . .
H00L H 0.686225 0.676607 0.665295 0.039 Uiso 1 1 calc R U . . .
C00M C 0.48494(13) 0.24537(19) 0.45127(6) 0.0310(3) Uani 1 1 d . . . . .
H00M H 0.419144 0.213050 0.428690 0.037 Uiso 1 1 calc R U . . .
C00N C 0.61008(13) 0.3565(2) 0.38017(5) 0.0328(3) Uani 1 1 d . . . . .
C00O C 1.04433(16) -0.0439(2) 0.34013(5) 0.0352(4) Uani 1 1 d . . . . .
H00O H 1.049809 -0.097138 0.308652 0.042 Uiso 1 1 calc R U . . .
C00P C 0.93087(16) 0.0119(2) 0.35704(6) 0.0368(4) Uani 1 1 d . . . . .
H00P H 0.856544 -0.003713 0.337334 0.044 Uiso 1 1 calc R U . . .
C00Q C 0.95051(16) 0.6756(2) 0.75798(6) 0.0384(4) Uani 1 1 d . . . . .
H00Q H 1.018366 0.674991 0.781587 0.046 Uiso 1 1 calc R U . . .
C00R C 0.96298(14) 0.5954(2) 0.71251(5) 0.0329(3) Uani 1 1 d . . . . .
H00R H 1.039673 0.540942 0.705478 0.039 Uiso 1 1 calc R U . . .
C00S C 0.74195(16) 0.7565(2) 0.73410(6) 0.0377(4) Uani 1 1 d . . . . .
H00S H 0.665789 0.812232 0.741185 0.045 Uiso 1 1 calc R U . . .
C00T C 0.36071(14) 0.1320(2) 0.51854(6) 0.0362(4) Uani 1 1 d . . . . .
H00T H 0.300810 0.095147 0.494061 0.043 Uiso 1 1 calc R U . . .
C00U C 0.83979(17) 0.7566(2) 0.76919(6) 0.0383(4) Uani 1 1 d . . . . .
H00U H 0.831055 0.811192 0.800318 0.046 Uiso 1 1 calc R U . . .
C00V C 0.66310(15) 0.5097(2) 0.36475(6) 0.0363(4) Uani 1 1 d . . . . .
H00V H 0.682816 0.596315 0.388435 0.044 Uiso 1 1 calc R U . . .
C00W C 0.58051(16) 0.2321(2) 0.34455(6) 0.0425(4) Uani 1 1 d . . . . .
H00W H 0.543352 0.127383 0.354208 0.051 Uiso 1 1 calc R U . . .
C00X C 0.68751(16) 0.5372(3) 0.31504(6) 0.0453(4) Uani 1 1 d . . . . .
H00X H 0.723706 0.642036 0.304986 0.054 Uiso 1 1 calc R U . . .
C00Y C 0.60531(19) 0.2608(3) 0.29486(7) 0.0536(5) Uani 1 1 d . . . . .
H00Y H 0.584925 0.175313 0.270892 0.064 Uiso 1 1 calc R U . . .
C00Z C 0.65892(18) 0.4114(3) 0.28025(6) 0.0534(5) Uani 1 1 d . . . . .
H00Z H 0.676374 0.429346 0.246390 0.064 Uiso 1 1 calc R U . . .

loop_
_atom_site_aniso_label
_atom_site_aniso_U_11
_atom_site_aniso_U_22
_atom_site_aniso_U_33
_atom_site_aniso_U_23
_atom_site_aniso_U_13
_atom_site_aniso_U_12
O001 0.0218(5) 0.0299(5) 0.0258(5) -0.0042(4) 0.0019(4) 0.0004(4)
O002 0.0254(5) 0.0431(6) 0.0336(6) -0.0011(4) 0.0059(4) -0.0049(4)
O003 0.0287(6) 0.0497(7) 0.0529(7) -0.0099(5) 0.0120(5) -0.0086(5)
N004 0.0300(6) 0.0270(6) 0.0285(6) 0.0004(4) 0.0062(5) 0.0016(4)
C005 0.0234(6) 0.0234(6) 0.0280(6) 0.0011(5) 0.0041(5) 0.0009(5)
C006 0.0253(6) 0.0216(6) 0.0229(6) 0.0008(5) 0.0023(5) -0.0010(5)
C007 0.0212(6) 0.0253(6) 0.0263(6) -0.0006(5) 0.0026(5) -0.0002(5)
C008 0.0273(7) 0.0210(6) 0.0255(6) 0.0025(5) 0.0017(5) -0.0013(5)
C009 0.0227(6) 0.0231(6) 0.0263(6) 0.0017(5) 0.0012(5) -0.0011(5)
C00A 0.0243(6) 0.0275(7) 0.0271(6) -0.0001(5) -0.0013(5) -0.0025(5)
C00B 0.0223(6) 0.0243(6) 0.0306(7) -0.0033(5) 0.0006(5) 0.0022(5)
C00C 0.0284(7) 0.0215(6) 0.0248(6) 0.0027(5) 0.0037(5) -0.0005(5)
C00D 0.0225(6) 0.0259(6) 0.0284(7) 0.0011(5) 0.0034(5) -0.0002(5)
C00E 0.0230(6) 0.0257(6) 0.0305(7) -0.0018(5) 0.0001(5) 0.0022(5)
C00F 0.0232(6) 0.0278(7) 0.0317(7) -0.0041(5) 0.0027(5) 0.0022(5)
C00G 0.0314(7) 0.0218(6) 0.0267(7) 0.0015(5) 0.0039(5) -0.0033(5)
C00H 0.0207(6) 0.0303(7) 0.0402(8) -0.0072(6) 0.0013(5) 0.0030(5)
C00I 0.0371(8) 0.0281(7) 0.0305(7) 0.0001(5) 0.0098(6) 0.0027(5)
C00J 0.0265(7) 0.0291(7) 0.0317(7) -0.0041(5) -0.0021(5) 0.0056(5)
C00K 0.0280(7) 0.0313(7) 0.0316(7) -0.0018(5) 0.0024(5) -0.0002(5)
C00L 0.0350(8) 0.0316(7) 0.0302(7) -0.0010(6) 0.0028(6) 0.0030(6)
C00M 0.0237(7) 0.0320(7) 0.0370(8) -0.0082(6) -0.0047(5) 0.0044(5)
C00N 0.0245(7) 0.0413(8) 0.0321(8) -0.0026(6) -0.0047(5) 0.0084(6)
C00O 0.0462(9) 0.0329(7) 0.0270(7) -0.0046(6) 0.0068(6) -0.0014(6)
C00P 0.0382(8) 0.0415(8) 0.0305(7) -0.0050(6) -0.0025(6) -0.0035(6)
C00Q 0.0433(9) 0.0411(9) 0.0308(7) -0.0060(6) -0.0017(6) -0.0056(7)
C00R 0.0330(7) 0.0354(7) 0.0305(7) -0.0031(6) 0.0028(6) -0.0011(6)
C00S 0.0432(9) 0.0336(8) 0.0370(8) -0.0034(6) 0.0116(7) 0.0060(6)
C00T 0.0229(7) 0.0386(8) 0.0474(9) -0.0110(6) 0.0047(6) -0.0006(6)
C00U 0.0547(10) 0.0322(8) 0.0284(7) -0.0070(6) 0.0081(7) -0.0038(6)
C00V 0.0313(8) 0.0425(8) 0.0347(8) 0.0012(6) -0.0035(6) 0.0077(6)
C00W 0.0378(8) 0.0531(10) 0.0361(8) -0.0077(7) -0.0048(6) 0.0012(7)
C00X 0.0371(9) 0.0592(11) 0.0393(9) 0.0118(8) -0.0029(7) 0.0077(7)
C00Y 0.0489(10) 0.0773(14) 0.0340(9) -0.0145(8) -0.0059(7) 0.0009(9)
C00Z 0.0441(9) 0.0878(15) 0.0280(8) 0.0033(8) -0.0037(7) 0.0084(9)

loop_
_atom_type_symbol
_atom_type_description
_atom_type_scat_dispersion_real
_atom_type_scat_dispersion_imag
_atom_type_scat_source
C C 0.0181 0.0091 'International Tables Vol C Tables 4.2.6.8 and 6.1.1.4'
H H 0.0000 0.0000 'International Tables Vol C Tables 4.2.6.8 and 6.1.1.4'
N N 0.0311 0.0180 'International Tables Vol C Tables 4.2.6.8 and 6.1.1.4'
O O 0.0492 0.0322 'International Tables Vol C Tables 4.2.6.8 and 6.1.1.4'

loop_
_geom_angle_atom_site_label_1
_geom_angle_atom_site_label_2
_geom_angle_atom_site_label_3
_geom_angle
_geom_angle_site_symmetry_1
_geom_angle_site_symmetry_3
_geom_angle_publ_flag
C006 O001 C007 117.02(10) . . ?
C00I N004 C00C 117.06(12) . . ?
C009 C005 C008 122.61(12) . . ?
O001 C006 C00D 123.40(12) . . ?
O001 C006 C009 116.98(11) . . ?
C00D C006 C009 119.61(12) . . ?
O001 C007 C00C 109.35(11) . . ?
C00A C008 C005 117.03(12) . . ?
C00A C008 C00G 120.40(12) . . ?
C005 C008 C00G 122.56(12) . . ?
C005 C009 C006 118.41(12) . . ?
C005 C009 C00B 121.75(12) . . ?
C006 C009 C00B 119.83(12) . . ?
C00D C00A C008 121.91(12) . . ?
C00E C00B C00F 117.59(12) . . ?
C00E C00B C009 119.81(12) . . ?
C00F C00B C009 122.59(12) . . ?
N004 C00C C00K 123.48(12) . . ?
N004 C00C C007 113.32(12) . . ?
C00K C00C C007 123.19(12) . . ?
C00A C00D C006 120.35(12) . . ?
C00B C00E C00J 123.94(13) . . ?
O002 C00F C00B 119.74(12) . . ?
O002 C00F C00H 120.77(13) . . ?
C00B C00F C00H 119.46(13) . . ?
C00L C00G C00R 117.16(13) . . ?
C00L C00G C008 122.07(13) . . ?
C00R C00G C008 120.77(13) . . ?
C00M C00H C00F 120.89(13) . . ?
C00M C00H C00T 118.43(13) . . ?
C00F C00H C00T 120.66(14) . . ?
N004 C00I C00O 123.87(14) . . ?
C00M C00J C00E 117.59(13) . . ?
C00M C00J C00N 123.22(13) . . ?
C00E C00J C00N 119.12(13) . . ?
C00C C00K C00P 118.09(13) . . ?
C00S C00L C00G 121.44(14) . . ?
C00J C00M C00H 120.46(13) . . ?
C00V C00N C00W 118.50(15) . . ?
C00V C00N C00J 120.57(14) . . ?
C00W C00N C00J 120.87(15) . . ?
C00P C00O C00I 117.95(13) . . ?
C00O C00P C00K 119.53(14) . . ?
C00U C00Q C00R 120.52(15) . . ?
C00Q C00R C00G 121.48(14) . . ?
C00U C00S C00L 120.59(14) . . ?
O003 C00T C00H 124.07(14) . . ?
C00Q C00U C00S 118.80(13) . . ?
C00X C00V C00N 120.80(16) . . ?
C00Y C00W C00N 120.29(18) . . ?
C00Z C00X C00V 119.93(19) . . ?
C00Z C00Y C00W 120.62(18) . . ?
C00Y C00Z C00X 119.85(16) . . ?

loop_
_geom_bond_atom_site_label_1
_geom_bond_atom_site_label_2
_geom_bond_distance
_geom_bond_site_symmetry_2
_geom_bond_publ_flag
O001 C006 1.3672(16) . ?
O001 C007 1.4270(16) . ?
O002 C00F 1.3512(18) . ?
O003 C00T 1.230(2) . ?
N004 C00I 1.3366(19) . ?
N004 C00C 1.3449(18) . ?
C005 C009 1.3976(19) . ?
C005 C008 1.4001(19) . ?
C006 C00D 1.3914(19) . ?
C006 C009 1.4137(18) . ?
C007 C00C 1.5079(18) . ?
C008 C00A 1.3977(19) . ?
C008 C00G 1.4927(19) . ?
C009 C00B 1.4894(18) . ?
C00A C00D 1.3834(19) . ?
C00B C00E 1.395(2) . ?
C00B C00F 1.404(2) . ?
C00C C00K 1.385(2) . ?
C00E C00J 1.4038(19) . ?
C00F C00H 1.418(2) . ?
C00G C00L 1.398(2) . ?
C00G C00R 1.399(2) . ?
C00H C00M 1.398(2) . ?
C00H C00T 1.458(2) . ?
C00I C00O 1.386(2) . ?
C00J C00M 1.388(2) . ?
C00J C00N 1.491(2) . ?
C00K C00P 1.388(2) . ?
C00L C00S 1.389(2) . ?
C00N C00V 1.395(2) . ?
C00N C00W 1.396(2) . ?
C00O C00P 1.383(2) . ?
C00Q C00U 1.387(3) . ?
C00Q C00R 1.389(2) . ?
C00S C00U 1.388(3) . ?
C00V C00X 1.393(2) . ?
C00W C00Y 1.395(3) . ?
C00X C00Z 1.387(3) . ?
C00Y C00Z 1.373(3) . ?
